data_2229369
loop_
_publ_author_name
'Penthala, Narsimha Reddy'
'Reddy, Thirupathi Reddy Yerram'
'Parkin, Sean'
'Crooks, Peter A.'

_publ_section_title
;
 (2<i>Z</i>,3<i>E</i>)-2-{[1-(4-Chlorobenzyl)-1<i>H</i>-indol-3-yl]methylidene}quinuclidin-3-one
 oxime
;
_journal_coeditor_code FJ2375
_journal_issue 3
_journal_name_full 'Acta Crystallographica Section E'
_journal_page_first o735
_journal_paper_doi 10.1107/S160053681100612X
_journal_volume 67
_journal_year 2011
_chemical_formula_iupac 'C23 H22 Cl N3 O'
_chemical_formula_moiety 'C23 H22 Cl N3 O'
_chemical_formula_sum 'C23 H22 Cl N3 O'
_chemical_formula_weight 391.89
_chemical_name_systematic
;
(2<i>Z</i>,3<i>E</i>)-2-{[1-(4-Chlorobenzyl)-1<i>H</i>-indol-3-
yl]methylidene}quinuclidin-3-one oxime
;
_space_group_IT_number 19
_symmetry_cell_setting orthorhombic
_symmetry_space_group_name_Hall 'P 2ac 2ab'
_symmetry_space_group_name_H-M 'P 21 21 21'
_atom_sites_solution_hydrogens geom
_atom_sites_solution_primary direct
_atom_sites_solution_secondary difmap
_audit_creation_method SHELXL-97
_cell_angle_alpha 90.00
_cell_angle_beta 90.00
_cell_angle_gamma 90.00
_cell_formula_units_Z 4
_cell_length_a 5.83820(10)
_cell_length_b 10.7005(2)
_cell_length_c 30.9451(6)
_cell_measurement_reflns_used 2610
_cell_measurement_temperature 90.0(2)
_cell_measurement_theta_max 27.48
_cell_measurement_theta_min 1.00
_cell_volume 1933.19(6)
_computing_cell_refinement 'SCALEPACK (Otwinowski & Minor, 1997)'
_computing_data_collection 'COLLECT (Nonius, 1998)'
_computing_data_reduction 'DENZO-SMN (Otwinowski & Minor, 1997)'
_computing_molecular_graphics 'XP in SHELXTL (Sheldrick, 2008)'
_computing_publication_material
;
SHELXL97 (Sheldrick, 2008) and local procedures
;
_computing_structure_refinement 'SHELXL97 (Sheldrick, 2008)'
_computing_structure_solution 'SHELXS97 (Sheldrick, 2008)'
_diffrn_ambient_temperature 90.0(2)
_diffrn_detector_area_resol_mean 9.1
_diffrn_measured_fraction_theta_full 1.000
_diffrn_measured_fraction_theta_max 1.000
_diffrn_measurement_device_type 'Nonius KappaCCD'
_diffrn_measurement_method '\w scans at fixed \c = 55\%'
_diffrn_radiation_monochromator graphite
_diffrn_radiation_source 'fine-focus sealed tube'
_diffrn_radiation_type MoK\a
_diffrn_radiation_wavelength 0.71073
_diffrn_reflns_av_R_equivalents 0.103
_diffrn_reflns_av_sigmaI/netI 0.0586
_diffrn_reflns_limit_h_max 7
_diffrn_reflns_limit_h_min -7
_diffrn_reflns_limit_k_max 13
_diffrn_reflns_limit_k_min -13
_diffrn_reflns_limit_l_max 40
_diffrn_reflns_limit_l_min -39
_diffrn_reflns_number 37270
_diffrn_reflns_theta_full 27.45
_diffrn_reflns_theta_max 27.45
_diffrn_reflns_theta_min 1.32
_diffrn_standards_number 0
_exptl_absorpt_coefficient_mu 0.217
_exptl_absorpt_correction_T_max 0.983
_exptl_absorpt_correction_T_min 0.918
_exptl_absorpt_correction_type multi-scan
_exptl_absorpt_process_details '(SCALEPACK; Otwinowski & Minor, 1997)'
_exptl_crystal_colour colourless
_exptl_crystal_density_diffrn 1.346
_exptl_crystal_density_method 'not measured'
_exptl_crystal_description plate
_exptl_crystal_F_000 824
_exptl_crystal_size_max 0.40
_exptl_crystal_size_mid 0.12
_exptl_crystal_size_min 0.08
_refine_diff_density_max 0.399
_refine_diff_density_min -0.239
_refine_ls_abs_structure_details 'Flack (1983), <b>1853 Friedel pairs</b>'
_refine_ls_abs_structure_Flack -0.03(4)
_refine_ls_extinction_method none
_refine_ls_goodness_of_fit_ref 1.055
_refine_ls_hydrogen_treatment constr
_refine_ls_matrix_type full
_refine_ls_number_parameters 254
_refine_ls_number_reflns 4433
_refine_ls_number_restraints 0
_refine_ls_restrained_S_all 1.055
_refine_ls_R_factor_all 0.0864
_refine_ls_R_factor_gt 0.0486
_refine_ls_shift/su_max 0.000
_refine_ls_shift/su_mean 0.000
_refine_ls_structure_factor_coef Fsqd
_refine_ls_weighting_details 'calc w=1/[\s^2^(Fo^2^)+(0.0788P)^2^] where P=(Fo^2^+2Fc^2^)/3'
_refine_ls_weighting_scheme calc
_refine_ls_wR_factor_gt 0.1150
_refine_ls_wR_factor_ref 0.1373
_reflns_number_gt 3150
_reflns_number_total 4433
_reflns_threshold_expression I>2\s(I)
_cod_data_source_file fj2375.cif
_cod_data_source_block I
_cod_database_code 2229369
_cod_database_fobs_code 2229369

loop_
_symmetry_equiv_pos_as_xyz
'x, y, z'
'-x+1/2, -y, z+1/2'
'x+1/2, -y+1/2, -z'
'-x, y+1/2, -z+1/2'

loop_
_atom_site_type_symbol
_atom_site_label
_atom_site_fract_x
_atom_site_fract_y
_atom_site_fract_z
_atom_site_U_iso_or_equiv
_atom_site_adp_type
_atom_site_calc_flag
_atom_site_refinement_flags
_atom_site_occupancy
_atom_site_disorder_assembly
_atom_site_disorder_group
N N1 0.1498(4) 0.0866(2) 0.89083(7) 0.0245(5) Uani d . 1 . .
N N2 0.0660(4) 0.1260(2) 0.75130(7) 0.0265(5) Uani d . 1 . .
N N3 0.3789(4) 0.4000(2) 0.71465(7) 0.0311(6) Uani d . 1 . .
O O1 0.3831(4) 0.45515(18) 0.67293(6) 0.0327(5) Uani d . 1 . .
H H1O 0.4731 0.5164 0.6730 0.049 Uiso calc R 1 . .
Cl Cl1 0.28052(15) -0.51575(6) 0.95786(2) 0.0408(2) Uani d . 1 . .
C C1 0.1254(5) 0.1143(3) 0.84757(8) 0.0263(6) Uani d . 1 . .
H H1 0.0091 0.0816 0.8293 0.032 Uiso calc R 1 . .
C C2 0.3379(5) 0.1501(2) 0.90706(9) 0.0257(6) Uani d . 1 . .
C C3 0.4304(5) 0.1521(2) 0.94836(9) 0.0313(7) Uani d . 1 . .
H H3 0.3656 0.1040 0.9711 0.038 Uiso calc R 1 . .
C C4 0.6191(5) 0.2263(3) 0.95518(10) 0.0338(7) Uani d . 1 . .
H H4 0.6823 0.2314 0.9834 0.041 Uiso calc R 1 . .
C C5 0.7198(5) 0.2941(2) 0.92199(9) 0.0357(7) Uani d . 1 . .
H H5 0.8529 0.3425 0.9276 0.043 Uiso calc R 1 . .
C C6 0.6283(5) 0.2917(2) 0.88076(9) 0.0303(7) Uani d . 1 . .
H H6 0.6975 0.3385 0.8582 0.036 Uiso calc R 1 . .
C C7 0.4340(5) 0.2203(2) 0.87271(9) 0.0252(6) Uani d . 1 . .
C C8 0.2938(5) 0.1964(2) 0.83457(8) 0.0241(6) Uani d . 1 . .
C C9 0.3253(5) 0.2570(2) 0.79299(9) 0.0249(6) Uani d . 1 . .
H H9 0.4310 0.3245 0.7925 0.030 Uiso calc R 1 . .
C C10 0.2250(5) 0.2300(2) 0.75544(8) 0.0232(6) Uani d . 1 . .
C C11 0.2554(5) 0.2987(2) 0.71447(8) 0.0254(6) Uani d . 1 . .
C C12 0.1228(5) 0.2401(3) 0.67821(9) 0.0307(7) Uani d . 1 . .
H H12 0.1483 0.2857 0.6504 0.037 Uiso calc R 1 . .
C C13 -0.1316(5) 0.2419(3) 0.69126(10) 0.0371(7) Uani d . 1 . .
H H13A -0.2244 0.1972 0.6694 0.044 Uiso calc R 1 . .
H H13B -0.1872 0.3292 0.6931 0.044 Uiso calc R 1 . .
C C14 -0.1551(5) 0.1767(3) 0.73590(9) 0.0306(7) Uani d . 1 . .
H H14A -0.2140 0.2376 0.7573 0.037 Uiso calc R 1 . .
H H14B -0.2677 0.1078 0.7336 0.037 Uiso calc R 1 . .
C C15 0.1538(5) 0.0380(2) 0.71842(8) 0.0297(7) Uani d . 1 . .
H H15A 0.0415 -0.0303 0.7143 0.036 Uiso calc R 1 . .
H H15B 0.2984 0.0004 0.7289 0.036 Uiso calc R 1 . .
C C16 0.1976(6) 0.1027(3) 0.67474(9) 0.0355(7) Uani d . 1 . .
H H16A 0.3624 0.0980 0.6674 0.043 Uiso calc R 1 . .
H H16B 0.1096 0.0603 0.6517 0.043 Uiso calc R 1 . .
C C17 -0.0065(5) 0.0109(2) 0.91598(9) 0.0283(6) Uani d . 1 . .
H H17A -0.1531 0.0046 0.9001 0.034 Uiso calc R 1 . .
H H17B -0.0380 0.0546 0.9435 0.034 Uiso calc R 1 . .
C C18 0.0755(5) -0.1200(3) 0.92624(8) 0.0256(6) Uani d . 1 . .
C C19 -0.0692(5) -0.1968(3) 0.95003(8) 0.0289(6) Uani d . 1 . .
H H19 -0.2120 -0.1649 0.9597 0.035 Uiso calc R 1 . .
C C20 -0.0099(5) -0.3190(2) 0.95994(9) 0.0295(6) Uani d . 1 . .
H H20 -0.1105 -0.3710 0.9760 0.035 Uiso calc R 1 . .
C C21 0.1993(5) -0.3631(2) 0.94579(9) 0.0291(7) Uani d . 1 . .
C C22 0.3478(5) -0.2890(2) 0.92239(8) 0.0292(7) Uani d . 1 . .
H H22 0.4916 -0.3209 0.9131 0.035 Uiso calc R 1 . .
C C23 0.2838(5) -0.1665(2) 0.91249(8) 0.0263(6) Uani d . 1 . .
H H23 0.3841 -0.1148 0.8962 0.032 Uiso calc R 1 . .

loop_
_atom_site_aniso_label
_atom_site_aniso_U_11
_atom_site_aniso_U_22
_atom_site_aniso_U_33
_atom_site_aniso_U_12
_atom_site_aniso_U_13
_atom_site_aniso_U_23
N1 0.0254(13) 0.0248(12) 0.0232(12) 0.0017(10) 0.0011(10) -0.0014(9)
N2 0.0248(13) 0.0252(12) 0.0297(13) -0.0052(11) 0.0008(11) 0.0003(10)
N3 0.0348(15) 0.0266(12) 0.0321(13) 0.0075(11) 0.0085(12) 0.0067(10)
O1 0.0341(13) 0.0300(11) 0.0340(11) -0.0025(9) 0.0030(9) 0.0037(8)
Cl1 0.0491(5) 0.0268(4) 0.0464(4) 0.0042(4) 0.0006(4) 0.0036(3)
C1 0.0252(15) 0.0261(13) 0.0277(15) 0.0036(12) -0.0044(12) -0.0025(12)
C2 0.0287(17) 0.0232(14) 0.0252(14) 0.0076(12) -0.0020(12) -0.0046(11)
C3 0.0337(17) 0.0270(15) 0.0332(17) 0.0081(13) -0.0022(14) -0.0056(12)
C4 0.0417(19) 0.0278(14) 0.0318(16) 0.0108(14) -0.0103(15) -0.0074(13)
C5 0.0348(18) 0.0264(14) 0.0460(18) 0.0022(14) -0.0096(15) -0.0120(13)
C6 0.0320(17) 0.0222(14) 0.0367(17) 0.0010(13) -0.0031(14) -0.0031(12)
C7 0.0217(15) 0.0228(14) 0.0311(15) 0.0027(12) 0.0008(12) -0.0048(12)
C8 0.0264(15) 0.0173(12) 0.0287(14) 0.0014(12) 0.0010(12) -0.0016(10)
C9 0.0198(14) 0.0208(12) 0.0342(15) 0.0015(12) 0.0011(12) 0.0005(11)
C10 0.0175(14) 0.0199(12) 0.0323(15) -0.0013(12) 0.0050(12) 0.0021(11)
C11 0.0221(15) 0.0217(13) 0.0325(15) 0.0015(12) 0.0029(13) 0.0031(11)
C12 0.0309(17) 0.0337(16) 0.0275(16) -0.0038(14) 0.0004(13) 0.0065(12)
C13 0.0264(17) 0.0386(17) 0.0462(18) -0.0001(14) -0.0041(15) 0.0116(14)
C14 0.0216(16) 0.0336(15) 0.0368(17) -0.0003(13) -0.0009(13) 0.0009(13)
C15 0.0326(17) 0.0222(13) 0.0342(16) -0.0013(13) -0.0030(13) -0.0045(12)
C16 0.0412(19) 0.0346(16) 0.0306(16) -0.0054(15) 0.0029(14) -0.0057(13)
C17 0.0265(16) 0.0286(15) 0.0298(15) 0.0020(13) 0.0035(12) 0.0011(12)
C18 0.0261(15) 0.0285(14) 0.0224(14) 0.0010(13) -0.0023(12) -0.0018(11)
C19 0.0289(16) 0.0324(15) 0.0254(15) 0.0032(13) 0.0012(13) -0.0002(12)
C20 0.0311(17) 0.0284(14) 0.0288(15) -0.0034(13) 0.0066(13) 0.0033(13)
C21 0.0377(18) 0.0229(13) 0.0268(14) 0.0035(13) -0.0051(13) -0.0020(11)
C22 0.0308(17) 0.0297(15) 0.0270(15) 0.0041(13) -0.0003(13) -0.0038(12)
C23 0.0255(16) 0.0289(14) 0.0247(14) -0.0023(13) 0.0022(13) -0.0009(11)

loop_
_atom_type_symbol
_atom_type_description
_atom_type_scat_dispersion_real
_atom_type_scat_dispersion_imag
_atom_type_scat_source
C C 0.0033 0.0016 'International Tables Vol C Tables 4.2.6.8 and 6.1.1.4'
H H 0.0000 0.0000 'International Tables Vol C Tables 4.2.6.8 and 6.1.1.4'
N N 0.0061 0.0033 'International Tables Vol C Tables 4.2.6.8 and 6.1.1.4'
O O 0.0106 0.0060 'International Tables Vol C Tables 4.2.6.8 and 6.1.1.4'
Cl Cl 0.1484 0.1585 'International Tables Vol C Tables 4.2.6.8 and 6.1.1.4'

loop_
_geom_angle_atom_site_label_1
_geom_angle_atom_site_label_2
_geom_angle_atom_site_label_3
_geom_angle_site_symmetry_1
_geom_angle_site_symmetry_3
_geom_angle
_geom_angle_publ_flag
C1 N1 C2 . . 109.2(2) ?
C1 N1 C17 . . 125.3(2) ?
C2 N1 C17 . . 125.4(2) ?
C10 N2 C15 . . 109.1(2) ?
C10 N2 C14 . . 107.7(2) ?
C15 N2 C14 . . 108.3(2) ?
C11 N3 O1 . . 110.6(2) ?
N3 O1 H1O . . 109.5 ?
C8 C1 N1 . . 110.3(2) ?
C8 C1 H1 . . 124.9 ?
N1 C1 H1 . . 124.9 ?
N1 C2 C3 . . 130.6(3) ?
N1 C2 C7 . . 107.6(2) ?
C3 C2 C7 . . 121.9(3) ?
C4 C3 C2 . . 117.6(3) ?
C4 C3 H3 . . 121.2 ?
C2 C3 H3 . . 121.2 ?
C3 C4 C5 . . 121.8(3) ?
C3 C4 H4 . . 119.1 ?
C5 C4 H4 . . 119.1 ?
C6 C5 C4 . . 120.6(3) ?
C6 C5 H5 . . 119.7 ?
C4 C5 H5 . . 119.7 ?
C5 C6 C7 . . 119.4(3) ?
C5 C6 H6 . . 120.3 ?
C7 C6 H6 . . 120.3 ?
C6 C7 C2 . . 118.7(3) ?
C6 C7 C8 . . 134.4(3) ?
C2 C7 C8 . . 106.9(2) ?
C1 C8 C9 . . 129.3(3) ?
C1 C8 C7 . . 106.0(2) ?
C9 C8 C7 . . 124.5(2) ?
C10 C9 C8 . . 128.3(3) ?
C10 C9 H9 . . 115.9 ?
C8 C9 H9 . . 115.9 ?
C9 C10 N2 . . 121.5(2) ?
C9 C10 C11 . . 126.0(2) ?
N2 C10 C11 . . 112.5(2) ?
N3 C11 C10 . . 118.5(2) ?
N3 C11 C12 . . 129.5(2) ?
C10 C11 C12 . . 111.9(2) ?
C11 C12 C16 . . 107.8(2) ?
C11 C12 C13 . . 107.3(2) ?
C16 C12 C13 . . 107.7(3) ?
C11 C12 H12 . . 111.3 ?
C16 C12 H12 . . 111.3 ?
C13 C12 H12 . . 111.3 ?
C12 C13 C14 . . 108.2(2) ?
C12 C13 H13A . . 110.1 ?
C14 C13 H13A . . 110.1 ?
C12 C13 H13B . . 110.1 ?
C14 C13 H13B . . 110.1 ?
H13A C13 H13B . . 108.4 ?
N2 C14 C13 . . 112.0(2) ?
N2 C14 H14A . . 109.2 ?
C13 C14 H14A . . 109.2 ?
N2 C14 H14B . . 109.2 ?
C13 C14 H14B . . 109.2 ?
H14A C14 H14B . . 107.9 ?
N2 C15 C16 . . 112.0(2) ?
N2 C15 H15A . . 109.2 ?
C16 C15 H15A . . 109.2 ?
N2 C15 H15B . . 109.2 ?
C16 C15 H15B . . 109.2 ?
H15A C15 H15B . . 107.9 ?
C12 C16 C15 . . 108.8(2) ?
C12 C16 H16A . . 109.9 ?
C15 C16 H16A . . 109.9 ?
C12 C16 H16B . . 109.9 ?
C15 C16 H16B . . 109.9 ?
H16A C16 H16B . . 108.3 ?
N1 C17 C18 . . 115.6(2) ?
N1 C17 H17A . . 108.4 ?
C18 C17 H17A . . 108.4 ?
N1 C17 H17B . . 108.4 ?
C18 C17 H17B . . 108.4 ?
H17A C17 H17B . . 107.4 ?
C23 C18 C19 . . 119.0(3) ?
C23 C18 C17 . . 123.2(3) ?
C19 C18 C17 . . 117.8(3) ?
C20 C19 C18 . . 121.5(3) ?
C20 C19 H19 . . 119.2 ?
C18 C19 H19 . . 119.2 ?
C21 C20 C19 . . 118.2(3) ?
C21 C20 H20 . . 120.9 ?
C19 C20 H20 . . 120.9 ?
C20 C21 C22 . . 121.7(3) ?
C20 C21 Cl1 . . 119.6(2) ?
C22 C21 Cl1 . . 118.7(2) ?
C21 C22 C23 . . 119.0(3) ?
C21 C22 H22 . . 120.5 ?
C23 C22 H22 . . 120.5 ?
C18 C23 C22 . . 120.4(3) ?
C18 C23 H23 . . 119.8 ?
C22 C23 H23 . . 119.8 ?

loop_
_geom_bond_atom_site_label_1
_geom_bond_atom_site_label_2
_geom_bond_site_symmetry_2
_geom_bond_distance
_geom_bond_publ_flag
N1 C1 . 1.379(3) ?
N1 C2 . 1.385(4) ?
N1 C17 . 1.448(3) ?
N2 C10 . 1.455(3) ?
N2 C15 . 1.479(3) ?
N2 C14 . 1.479(4) ?
N3 C11 . 1.302(4) ?
N3 O1 . 1.420(3) ?
O1 H1O . 0.8400 ?
Cl1 C21 . 1.741(3) ?
C1 C8 . 1.378(4) ?
C1 H1 . 0.9500 ?
C2 C3 . 1.387(4) ?
C2 C7 . 1.418(4) ?
C3 C4 . 1.374(4) ?
C3 H3 . 0.9500 ?
C4 C5 . 1.388(4) ?
C4 H4 . 0.9500 ?
C5 C6 . 1.383(4) ?
C5 H5 . 0.9500 ?
C6 C7 . 1.390(4) ?
C6 H6 . 0.9500 ?
C7 C8 . 1.459(4) ?
C8 C9 . 1.453(4) ?
C9 C10 . 1.333(3) ?
C9 H9 . 0.9500 ?
C10 C11 . 1.476(3) ?
C11 C12 . 1.500(4) ?
C12 C16 . 1.538(4) ?
C12 C13 . 1.539(4) ?
C12 H12 . 1.0000 ?
C13 C14 . 1.554(4) ?
C13 H13A . 0.9900 ?
C13 H13B . 0.9900 ?
C14 H14A . 0.9900 ?
C14 H14B . 0.9900 ?
C15 C16 . 1.540(4) ?
C15 H15A . 0.9900 ?
C15 H15B . 0.9900 ?
C16 H16A . 0.9900 ?
C16 H16B . 0.9900 ?
C17 C18 . 1.514(4) ?
C17 H17A . 0.9900 ?
C17 H17B . 0.9900 ?
C18 C23 . 1.381(4) ?
C18 C19 . 1.389(4) ?
C19 C20 . 1.387(4) ?
C19 H19 . 0.9500 ?
C20 C21 . 1.380(4) ?
C20 H20 . 0.9500 ?
C21 C22 . 1.381(4) ?
C22 C23 . 1.397(4) ?
C22 H22 . 0.9500 ?
C23 H23 . 0.9500 ?

loop_
_geom_torsion_atom_site_label_1
_geom_torsion_atom_site_label_2
_geom_torsion_atom_site_label_3
_geom_torsion_atom_site_label_4
_geom_torsion_site_symmetry_1
_geom_torsion_site_symmetry_2
_geom_torsion_site_symmetry_3
_geom_torsion_site_symmetry_4
_geom_torsion
_geom_torsion_publ_flag
C2 N1 C1 C8 . . . . -0.5(3) ?
C17 N1 C1 C8 . . . . 175.3(2) ?
C1 N1 C2 C3 . . . . -180.0(3) ?
C17 N1 C2 C3 . . . . 4.3(4) ?
C1 N1 C2 C7 . . . . 0.2(3) ?
C17 N1 C2 C7 . . . . -175.5(2) ?
N1 C2 C3 C4 . . . . -179.1(3) ?
C7 C2 C3 C4 . . . . 0.7(4) ?
C2 C3 C4 C5 . . . . -2.1(4) ?
C3 C4 C5 C6 . . . . 1.9(4) ?
C4 C5 C6 C7 . . . . -0.2(4) ?
C5 C6 C7 C2 . . . . -1.1(4) ?
C5 C6 C7 C8 . . . . 179.7(3) ?
N1 C2 C7 C6 . . . . -179.3(2) ?
C3 C2 C7 C6 . . . . 0.9(4) ?
N1 C2 C7 C8 . . . . 0.1(3) ?
C3 C2 C7 C8 . . . . -179.7(2) ?
N1 C1 C8 C9 . . . . -175.4(2) ?
N1 C1 C8 C7 . . . . 0.5(3) ?
C6 C7 C8 C1 . . . . 178.9(3) ?
C2 C7 C8 C1 . . . . -0.4(3) ?
C6 C7 C8 C9 . . . . -5.0(5) ?
C2 C7 C8 C9 . . . . 175.8(2) ?
C1 C8 C9 C10 . . . . -13.9(5) ?
C7 C8 C9 C10 . . . . 170.9(3) ?
C8 C9 C10 N2 . . . . -2.2(4) ?
C8 C9 C10 C11 . . . . 176.9(3) ?
C15 N2 C10 C9 . . . . -121.0(3) ?
C14 N2 C10 C9 . . . . 121.6(3) ?
C15 N2 C10 C11 . . . . 59.7(3) ?
C14 N2 C10 C11 . . . . -57.7(3) ?
O1 N3 C11 C10 . . . . -178.2(2) ?
O1 N3 C11 C12 . . . . -1.6(4) ?
C9 C10 C11 N3 . . . . -4.8(4) ?
N2 C10 C11 N3 . . . . 174.5(2) ?
C9 C10 C11 C12 . . . . 178.1(3) ?
N2 C10 C11 C12 . . . . -2.7(3) ?
N3 C11 C12 C16 . . . . 127.3(3) ?
C10 C11 C12 C16 . . . . -55.9(3) ?
N3 C11 C12 C13 . . . . -117.0(3) ?
C10 C11 C12 C13 . . . . 59.8(3) ?
C11 C12 C13 C14 . . . . -54.6(3) ?
C16 C12 C13 C14 . . . . 61.1(3) ?
C10 N2 C14 C13 . . . . 60.5(3) ?
C15 N2 C14 C13 . . . . -57.4(3) ?
C12 C13 C14 N2 . . . . -3.5(4) ?
C10 N2 C15 C16 . . . . -55.6(3) ?
C14 N2 C15 C16 . . . . 61.4(3) ?
C11 C12 C16 C15 . . . . 57.8(3) ?
C13 C12 C16 C15 . . . . -57.6(3) ?
N2 C15 C16 C12 . . . . -3.0(3) ?
C1 N1 C17 C18 . . . . 104.6(3) ?
C2 N1 C17 C18 . . . . -80.3(3) ?
N1 C17 C18 C23 . . . . -0.6(4) ?
N1 C17 C18 C19 . . . . -179.5(2) ?
C23 C18 C19 C20 . . . . -0.5(4) ?
C17 C18 C19 C20 . . . . 178.4(2) ?
C18 C19 C20 C21 . . . . 0.5(4) ?
C19 C20 C21 C22 . . . . 0.0(4) ?
C19 C20 C21 Cl1 . . . . 179.6(2) ?
C20 C21 C22 C23 . . . . -0.5(4) ?
Cl1 C21 C22 C23 . . . . 179.9(2) ?
C19 C18 C23 C22 . . . . 0.0(4) ?
C17 C18 C23 C22 . . . . -178.9(3) ?
C21 C22 C23 C18 . . . . 0.5(4) ?

loop_
_cod_related_entry_id
_cod_related_entry_database
_cod_related_entry_code
1 ChemSpider 29405443
